data_1505100
loop_
_publ_author_name
'Heinrich, M.A.'
'Pflaum, J.'
'Tripathi, A.K.'
'Frey, W.'
'Steigerwald, M.L.'
'Siegrist, T.'

_publ_section_title
;
 Enantiotropic Polymorphism in Di-indenoperylene
;
_journal_issue 51
_journal_name_full 'Journal of Physical Chemistry C'
_journal_page_first 18878
_journal_paper_doi 10.1021/jp0748967
_journal_volume 111
_journal_year 2007
_chemical_formula_moiety 'C32 H16'
_chemical_formula_sum 'C32 H16'
_chemical_formula_weight 400.48
_space_group_IT_number 14
_symmetry_cell_setting monoclinic
_symmetry_space_group_name_Hall '-P 2yab'
_symmetry_space_group_name_H-M 'P 1 21/a 1'
_atom_sites_solution_hydrogens geom
_atom_sites_solution_primary direct
_audit_creation_date 06-09-20
_audit_creation_method CRYSTALS_ver_12.84
_cell_angle_alpha 90
_cell_angle_beta 92.416(11)
_cell_angle_gamma 90
_cell_formula_units_Z 2
_cell_length_a 7.1709(8)
_cell_length_b 8.5496(9)
_cell_length_c 16.7981(18)
_cell_measurement_reflns_used 0
_cell_measurement_temperature 423
_cell_measurement_theta_max 0
_cell_measurement_theta_min 0
_cell_volume 1028.95(19)
_computing_cell_refinement 'USER DEFINED CELL REFINEMENT'
_computing_data_collection 'USER DEFINED DATA COLLECTION'
_computing_data_reduction 'USER DEFINED DATA REDUCTION'
_computing_molecular_graphics 'CAMERON (Watkin et al., 1996)'
_computing_publication_material 'CRYSTALS (Betteridge et al., 2003)'
_computing_structure_refinement 'CRYSTALS (Betteridge et al., 2003)'
_computing_structure_solution 'USER DEFINED STRUCTURE SOLUTION'
_diffrn_ambient_temperature 423
_diffrn_measured_fraction_theta_full 0.995
_diffrn_measured_fraction_theta_max 0.947
_diffrn_measurement_device_type Unknown
_diffrn_measurement_method \w/2\q
_diffrn_radiation_monochromator graphite
_diffrn_radiation_type 'Mo K\a'
_diffrn_radiation_wavelength 0.71073
_diffrn_reflns_av_R_equivalents 0.090
_diffrn_reflns_limit_h_max 10
_diffrn_reflns_limit_h_min -10
_diffrn_reflns_limit_k_max 12
_diffrn_reflns_limit_k_min -12
_diffrn_reflns_limit_l_max 25
_diffrn_reflns_limit_l_min -25
_diffrn_reflns_number 31959
_diffrn_reflns_theta_full 31.783
_diffrn_reflns_theta_max 33.107
_diffrn_reflns_theta_min 2.427
_diffrn_standards_number 0
_exptl_absorpt_coefficient_mu 0.073
_exptl_absorpt_correction_T_max 1.0000
_exptl_absorpt_correction_T_min 1.0000
_exptl_absorpt_correction_type none
_exptl_crystal_density_diffrn 1.293
_exptl_crystal_F_000 416
_refine_diff_density_max 0.59
_refine_diff_density_min -0.34
_refine_ls_extinction_coef 184(4)
_refine_ls_extinction_method 'Larson (1970), Equation 22'
_refine_ls_goodness_of_fit_ref 1.1990
_refine_ls_hydrogen_treatment constr
_refine_ls_matrix_type full
_refine_ls_number_parameters 146
_refine_ls_number_reflns 3694
_refine_ls_number_restraints 0
_refine_ls_R_factor_all 0.2571
_refine_ls_R_factor_gt 0.0327
_refine_ls_shift/su_max 0.000202
_refine_ls_structure_factor_coef Fsqd
_refine_ls_weighting_details
;
 Method= Quasi-Unit weights 
 W = 1.0 or 1./2F 
;
_refine_ls_weighting_scheme calc
_refine_ls_wR_factor_all 0.1088
_refine_ls_wR_factor_gt 0.0598
_refine_ls_wR_factor_ref 0.1088
_reflns_limit_h_max 10
_reflns_limit_h_min -10
_reflns_limit_k_max 12
_reflns_limit_k_min 0
_reflns_limit_l_max 25
_reflns_limit_l_min 0
_reflns_number_gt 558
_reflns_number_total 3701
_reflns_threshold_expression I>2.0\s(I)
_oxford_diffrn_Wilson_B_factor 0.00
_oxford_diffrn_Wilson_scale 0.00
_oxford_refine_ls_scale 4.19(8)
_oxford_structure_analysis_title DIP_423
_cod_data_source_file jp0748967-file002.cif
_cod_data_source_block DIP-423K
_cod_depositor_comments
;
The following automatic conversions were performed:

'_symmetry_cell_setting' value 'Monoclinic' changed to 'monoclinic'
according to /home/saulius/struct/CIF-dictionaries/cif_core.dic
dictionary named 'cif_core.dic' version 2.4.1 from 2010-06-29.

Automatic conversion script
Id: cif_fix_values 1715 2011-07-08 13:25:40Z adriana 
;
_cod_original_sg_symbol_H-M 'P 1 21/a 1 '
_cod_database_code 1505100

loop_
_symmetry_equiv_pos_as_xyz
x,y,z
-x,-y,-z
-x+1/2,y+1/2,-z
x+1/2,-y+1/2,z

loop_
_atom_site_label
_atom_site_type_symbol
_atom_site_fract_x
_atom_site_fract_y
_atom_site_fract_z
_atom_site_U_iso_or_equiv
_atom_site_occupancy
_atom_site_adp_type
_atom_site_refinement_flags_posn
C1 C 1.2255(8) 0.4855(6) 0.0734(2) 0.1972 1.0000 Uani .
C2 C 1.3881(7) 0.5610(6) 0.0991(3) 0.1935 1.0000 Uani .
C3 C 1.0925(5) 0.4434(4) 0.1272(2) 0.1577 1.0000 Uani .
C4 C 1.4214(4) 0.5949(4) 0.1797(2) 0.1495 1.0000 Uani .
C5 C 1.1226(4) 0.4758(3) 0.20692(18) 0.1170 1.0000 Uani .
C6 C 1.2913(4) 0.5513(3) 0.23360(19) 0.1164 1.0000 Uani .
C7 C 1.0105(4) 0.4488(3) 0.27694(15) 0.1002 1.0000 Uani .
C8 C 1.2879(3) 0.5697(3) 0.32087(17) 0.0978 1.0000 Uani .
C9 C 0.8398(3) 0.3842(3) 0.29062(16) 0.1090 1.0000 Uani .
C10 C 1.1165(3) 0.5060(2) 0.34308(15) 0.0898 1.0000 Uani .
C11 C 1.4051(3) 0.6296(3) 0.38046(18) 0.1056 1.0000 Uani .
C12 C 0.7765(3) 0.3798(2) 0.36934(16) 0.0993 1.0000 Uani .
C13 C 1.0588(3) 0.5023(2) 0.42113(15) 0.0826 1.0000 Uani .
C14 C 1.3501(3) 0.6272(2) 0.46002(16) 0.0960 1.0000 Uani .
C15 C 0.8802(3) 0.4372(2) 0.43523(14) 0.0837 1.0000 Uani .
C16 C 1.1811(3) 0.5654(2) 0.48253(14) 0.0829 1.0000 Uani .
H41 H 1.4291 0.6714 0.4998 0.1051 1.0000 Uiso R
H51 H 1.5193 0.6741 0.3669 0.1042 1.0000 Uiso R
H91 H 0.7655 0.3452 0.2481 0.1171 1.0000 Uiso R
H101 H 0.6608 0.3328 0.3787 0.1020 1.0000 Uiso R
H131 H 1.5281 0.6498 0.1984 0.1661 1.0000 Uiso R
H141 H 1.4731 0.5945 0.0626 0.2022 1.0000 Uiso R
H151 H 1.2084 0.4628 0.0200 0.1982 1.0000 Uiso R
H161 H 0.9875 0.3841 0.1096 0.1702 1.0000 Uiso R

loop_
_atom_site_aniso_label
_atom_site_aniso_U_11
_atom_site_aniso_U_22
_atom_site_aniso_U_33
_atom_site_aniso_U_23
_atom_site_aniso_U_13
_atom_site_aniso_U_12
C1 0.199(4) 0.271(5) 0.122(3) -0.004(3) 0.014(3) 0.000(4)
C2 0.190(4) 0.242(5) 0.152(4) 0.004(3) 0.047(3) -0.009(4)
C3 0.159(3) 0.189(3) 0.125(3) -0.001(3) 0.000(2) 0.011(3)
C4 0.151(3) 0.154(3) 0.146(3) -0.001(2) 0.033(3) -0.002(2)
C5 0.123(2) 0.114(2) 0.113(2) 0.0021(18) -0.0052(19) 0.0155(17)
C6 0.123(2) 0.1019(19) 0.126(2) 0.0083(18) 0.020(2) 0.0167(17)
C7 0.1008(17) 0.0889(17) 0.1096(19) 0.0002(15) -0.0100(16) 0.0122(14)
C8 0.0918(16) 0.0733(15) 0.129(2) 0.0013(15) 0.0095(15) 0.0044(13)
C9 0.1009(18) 0.1002(18) 0.124(2) -0.0097(16) -0.0227(15) -0.0031(14)
C10 0.0884(15) 0.0691(14) 0.1113(18) -0.0003(14) -0.0020(14) 0.0059(12)
C11 0.0882(15) 0.0809(16) 0.148(2) -0.0026(16) 0.0104(16) -0.0085(13)
C12 0.0834(14) 0.0843(15) 0.129(2) -0.0059(15) -0.0123(14) -0.0068(12)
C13 0.0724(12) 0.0565(11) 0.1176(17) -0.0034(12) -0.0109(12) 0.0010(10)
C14 0.0789(14) 0.0748(14) 0.133(2) -0.0071(14) -0.0056(14) -0.0067(11)
C15 0.0733(13) 0.0593(12) 0.1169(18) -0.0044(12) -0.0141(12) 0.0030(10)
C16 0.0711(13) 0.0572(12) 0.1196(18) -0.0005(12) -0.0073(13) 0.0001(10)

loop_
_atom_type_symbol
_atom_type_scat_dispersion_real
_atom_type_scat_dispersion_imag
_atom_type_scat_Cromer_Mann_a1
_atom_type_scat_Cromer_Mann_b1
_atom_type_scat_Cromer_Mann_a2
_atom_type_scat_Cromer_Mann_b2
_atom_type_scat_Cromer_Mann_a3
_atom_type_scat_Cromer_Mann_b3
_atom_type_scat_Cromer_Mann_a4
_atom_type_scat_Cromer_Mann_b4
_atom_type_scat_Cromer_Mann_c
_atom_type_scat_source
C 0.0033 0.0016 2.3100 20.8439 1.0200 10.2075 1.5886 0.5687 0.8650 51.6512 0.2156 'International Tables Vol C 4.2.6.8 and 6.1.1.4'
H 0.0000 0.0000 0.4930 10.5109 0.3229 26.1257 0.1402 3.1424 0.0408 57.7998 0.0030 'International Tables Vol C 4.2.6.8 and 6.1.1.4'

loop_
_geom_angle_atom_site_label_1
_geom_angle_site_symmetry_1
_geom_angle_atom_site_label_2
_geom_angle_atom_site_label_3
_geom_angle
_geom_angle_publ_flag
C2 . C1 C3 120.6(4) yes
C2 . C1 H151 118.5 no
C3 . C1 H151 120.8 no
C1 . C2 C4 120.5(4) yes
C1 . C2 H141 120.3 no
C4 . C2 H141 119.1 no
C1 . C3 C5 119.8(3) yes
C1 . C3 H161 119.7 no
C5 . C3 H161 120.2 no
C2 . C4 C6 119.2(3) yes
C2 . C4 H131 122.1 no
C6 . C4 H131 118.6 no
C3 . C5 C6 119.6(3) yes
C3 . C5 C7 132.7(3) yes
C6 . C5 C7 107.7(3) yes
C5 . C6 C4 120.3(3) yes
C5 . C6 C8 108.1(3) yes
C4 . C6 C8 131.6(3) yes
C5 . C7 C9 136.0(3) yes
C5 . C7 C10 106.4(2) yes
C9 . C7 C10 117.6(2) yes
C6 . C8 C10 105.8(2) yes
C6 . C8 C11 136.5(3) yes
C10 . C8 C11 117.6(2) yes
C7 . C9 C12 119.4(2) yes
C7 . C9 H91 120.0 no
C12 . C9 H91 120.6 no
C8 . C10 C7 111.9(2) yes
C8 . C10 C13 123.7(2) yes
C7 . C10 C13 124.3(2) yes
C8 . C11 C14 119.8(2) yes
C8 . C11 H51 119.0 no
C14 . C11 H51 121.2 no
C9 . C12 C15 123.4(2) yes
C9 . C12 H101 119.2 no
C15 . C12 H101 117.4 no
C10 . C13 C15 118.1(2) yes
C10 . C13 C16 118.2(2) yes
C15 . C13 C16 123.7(2) yes
C11 . C14 C16 123.1(2) yes
C11 . C14 H41 119.0 no
C16 . C14 H41 117.8 no
C16 2_766 C15 C13 118.00(18) yes
C16 2_766 C15 C12 124.8(2) yes
C13 . C15 C12 117.2(2) yes
C15 2_766 C16 C13 118.29(18) yes
C15 2_766 C16 C14 124.2(2) yes
C13 . C16 C14 117.5(2) yes

loop_
_geom_bond_atom_site_label_1
_geom_bond_atom_site_label_2
_geom_bond_site_symmetry_2
_geom_bond_distance
_geom_bond_publ_flag
C1 C2 . 1.386(4) yes
C1 C3 . 1.388(4) yes
C1 H151 . 0.921 no
C2 C4 . 1.394(4) yes
C2 H141 . 0.928 no
C3 C5 . 1.376(4) yes
C3 H161 . 0.945 no
C4 C6 . 1.379(3) yes
C4 H131 . 0.940 no
C5 C6 . 1.426(3) yes
C5 C7 . 1.471(3) yes
C6 C8 . 1.475(3) yes
C7 C9 . 1.371(3) yes
C7 C10 . 1.407(3) yes
C8 C10 . 1.409(3) yes
C8 C11 . 1.379(3) yes
C9 C12 . 1.416(3) yes
C9 H91 . 0.934 no
C10 C13 . 1.392(3) yes
C11 C14 . 1.410(3) yes
C11 H51 . 0.940 no
C12 C15 . 1.396(3) yes
C12 H101 . 0.941 no
C13 C15 . 1.425(2) yes
C13 C16 . 1.431(2) yes
C14 C16 . 1.389(2) yes
C14 H41 . 0.937 no
C15 C16 2_766 1.467(3) yes
